data_7009399
loop_
_publ_author_name
'Rabe, Gerd W.'
'Heise, Henrike'
'Liable-Sands, Louise M.'
'Guzei, Ilia A.'
'Rheingold, Arnold L.'

_publ_section_title
;
 Synthesis and crystal structure determination of two monomeric alkali
 metal phosphide derivatives: [M{P(H)C6H2-t-Bu3-2,4,6}(18-crown-6)]
 (M&#x2005;=&#x2005;K or Rb)
;
_journal_issue 12
_journal_name_full 'Journal of the Chemical Society, Dalton Transactions'
_journal_page_first 1863
_journal_paper_doi 10.1039/b000653j
_journal_year 2000
_chemical_formula_sum 'C30 H54 K O6 P'
_chemical_formula_weight 580.80
_chemical_name_systematic
; 
 ? 
;
_space_group_IT_number 15
_symmetry_cell_setting monoclinic
_symmetry_space_group_name_Hall '-C 2yc'
_symmetry_space_group_name_H-M 'C 1 2/c 1'
_atom_sites_solution_hydrogens geom
_atom_sites_solution_primary direct
_atom_sites_solution_secondary difmap
_audit_creation_method SHELXL
_cell_angle_alpha 90.00
_cell_angle_beta 106.6550(10)
_cell_angle_gamma 90.00
_cell_formula_units_Z 8
_cell_length_a 40.7745(2)
_cell_length_b 9.0007(2)
_cell_length_c 19.1484(3)
_cell_measurement_reflns_used 6608
_cell_measurement_temperature 223(2)
_cell_measurement_theta_max 25.0
_cell_measurement_theta_min 2.0
_cell_volume 6732.63(19)
_computing_cell_refinement 'Siemens SAINT'
_computing_data_collection 'Siemens SMART'
_computing_data_reduction SAINT
_computing_molecular_graphics XP
_computing_publication_material XCIF
_computing_structure_refinement 'SHELXL-5.03 (Sheldrick, 1994)'
_computing_structure_solution 'SHELXS-5.03 (Sheldrick, 1994)'
_diffrn_ambient_temperature 223(2)
_diffrn_measurement_device 'Siemens P4/CCD'
_diffrn_measurement_method 'phi, omega'
_diffrn_radiation_monochromator graphite
_diffrn_radiation_source 'fine-focus sealed tube'
_diffrn_radiation_type MoK\a
_diffrn_radiation_wavelength 0.71073
_diffrn_reflns_av_R_equivalents 0.0374
_diffrn_reflns_av_sigmaI/netI 0.0741
_diffrn_reflns_limit_h_max 54
_diffrn_reflns_limit_h_min -54
_diffrn_reflns_limit_k_max 11
_diffrn_reflns_limit_k_min -1
_diffrn_reflns_limit_l_max 21
_diffrn_reflns_limit_l_min -1
_diffrn_reflns_number 10746
_diffrn_reflns_theta_max 28.39
_diffrn_reflns_theta_min 1.04
_exptl_absorpt_coefficient_mu 0.242
_exptl_absorpt_correction_type none
_exptl_crystal_colour yellow
_exptl_crystal_density_diffrn 1.146
_exptl_crystal_density_meas ?
_exptl_crystal_description block
_exptl_crystal_F_000 2528
_exptl_crystal_size_max 0.45
_exptl_crystal_size_mid 0.40
_exptl_crystal_size_min 0.20
_refine_diff_density_max 0.689
_refine_diff_density_min -0.387
_refine_diff_density_rms 0.068
_refine_ls_extinction_method none
_refine_ls_goodness_of_fit_all 1.146
_refine_ls_goodness_of_fit_obs 1.230
_refine_ls_hydrogen_treatment 'idealized contributions'
_refine_ls_matrix_type full
_refine_ls_number_parameters 371
_refine_ls_number_reflns 6856
_refine_ls_number_restraints 0
_refine_ls_restrained_S_all 1.214
_refine_ls_restrained_S_obs 1.230
_refine_ls_R_factor_all 0.0881
_refine_ls_R_factor_obs 0.0572
_refine_ls_shift/esd_max 0.001
_refine_ls_shift/esd_mean 0.000
_refine_ls_structure_factor_coef Fsqd
_refine_ls_weighting_details 'w=1/[\s^2^(Fo^2^)+(0.0800P)^2^+0.0000P] where P=(Fo^2^+2Fc^2^)/3'
_refine_ls_weighting_scheme calc
_refine_ls_wR_factor_all 0.1809
_refine_ls_wR_factor_obs 0.1509
_reflns_number_observed 4742
_reflns_number_total 6861
_reflns_observed_criterion >2sigma(I)
_cod_data_source_file b000653j.txt
_cod_data_source_block rabx
_cod_depositor_comments
;
The following automatic conversions were performed:
'_symmetry_cell_setting' value 'Monoclinic' changed to 'monoclinic'
according to '/home/saulius/struct/CIF-dictionaries/cif_core.dic'
dictionary named 'cif_core.dic' version 2.4.1 from 2010-06-29.

Automatic conversion script
Id: cif_fix_enum 1527 2010-12-29 10:47:43Z saulius 

The following automatic conversions were performed:

'_refine_ls_weighting_scheme' value 'calc
w=1/[\s^2^(Fo^2^)+(0.0800P)^2^+0.0000P] where P=(Fo^2^+2Fc^2^)/3' was
changed to 'calc'. New tag '_refine_ls_weighting_details' was
created. The value of the new tag was set to
'w=1/[\s^2^(Fo^2^)+(0.0800P)^2^+0.0000P] where P=(Fo^2^+2Fc^2^)/3'.

Automatic conversion script
Id: cif_fix_values 3143 2015-03-26 13:38:13Z robertas 
;
_cod_original_cell_volume 6732.6(2)
_cod_original_sg_symbol_H-M C2/c
_cod_database_code 7009399

loop_
_symmetry_equiv_pos_as_xyz
'x, y, z'
'-x, y, -z+1/2'
'x+1/2, y+1/2, z'
'-x+1/2, y+1/2, -z+1/2'
'-x, -y, -z'
'x, -y, z-1/2'
'-x+1/2, -y+1/2, -z'
'x+1/2, -y+1/2, z-1/2'

loop_
_atom_site_aniso_label
_atom_site_aniso_U_11
_atom_site_aniso_U_22
_atom_site_aniso_U_33
_atom_site_aniso_U_23
_atom_site_aniso_U_13
_atom_site_aniso_U_12
K1 0.0410(3) 0.0353(4) 0.0328(3) -0.0004(2) 0.0084(2) -0.0041(2)
P1 0.0352(4) 0.0432(4) 0.0304(3) 0.0043(3) -0.0003(2) 0.0045(3)
O21 0.0644(13) 0.0472(13) 0.0373(11) -0.0019(9) 0.0172(9) 0.0111(9)
O22 0.0510(11) 0.0308(11) 0.0563(13) -0.0008(9) 0.0229(9) -0.0018(8)
O23 0.0426(11) 0.0490(13) 0.0483(12) -0.0055(9) 0.0059(8) 0.0092(8)
O24 0.0645(13) 0.0516(13) 0.0353(10) -0.0028(9) 0.0137(9) 0.0115(9)
O25 0.0500(11) 0.0470(13) 0.0567(12) 0.0020(10) 0.0248(9) 0.0026(9)
O26 0.0390(10) 0.0601(14) 0.0474(11) -0.0053(10) 0.0020(8) 0.0104(9)
C1 0.0308(12) 0.0256(13) 0.0292(12) 0.0007(9) 0.0099(9) 0.0041(9)
C2 0.0224(11) 0.0346(15) 0.0365(13) 0.0027(10) 0.0075(9) 0.0004(9)
C3 0.0304(12) 0.0293(14) 0.0293(12) 0.0032(10) 0.0040(9) 0.0009(9)
C4 0.0313(12) 0.0289(13) 0.0281(12) 0.0030(10) 0.0097(9) 0.0002(9)
C5 0.0252(11) 0.0235(12) 0.0298(12) -0.0017(9) 0.0092(8) 0.0022(8)
C6 0.0286(11) 0.0217(13) 0.0260(11) -0.0017(9) 0.0081(8) 0.0030(8)
C7 0.0345(13) 0.039(2) 0.0361(13) 0.0054(11) 0.0169(10) 0.0043(10)
C8 0.063(2) 0.035(2) 0.046(2) 0.0062(13) 0.0241(13) -0.0046(13)
C9 0.072(2) 0.039(2) 0.050(2) 0.0023(13) 0.0355(15) 0.0079(14)
C10 0.036(2) 0.097(3) 0.060(2) 0.021(2) 0.0257(13) 0.006(2)
C11 0.0371(14) 0.051(2) 0.0300(13) 0.0034(12) -0.0014(10) 0.0028(11)
C12 0.032(2) 0.087(5) 0.051(3) 0.013(3) -0.007(2) -0.002(3)
C13 0.047(3) 0.066(4) 0.056(3) 0.030(3) -0.003(2) 0.002(3)
C14 0.072(4) 0.093(6) 0.037(3) -0.014(3) -0.010(3) 0.031(4)
C12' 0.059(5) 0.085(7) 0.056(5) 0.013(5) -0.018(4) -0.024(5)
C13' 0.122(10) 0.103(10) 0.070(7) -0.024(6) -0.048(7) 0.080(8)
C14' 0.083(7) 0.126(11) 0.035(5) 0.008(6) -0.004(4) -0.015(7)
C15 0.0238(11) 0.0335(15) 0.0366(13) -0.0009(10) 0.0119(9) -0.0010(9)
C16 0.0330(13) 0.029(2) 0.068(2) -0.0102(13) 0.0151(12) -0.0049(10)
C17 0.040(2) 0.109(3) 0.056(2) 0.024(2) 0.0151(14) -0.019(2)
C18 0.0319(13) 0.039(2) 0.064(2) -0.0175(13) 0.0156(12) 0.0033(11)
C21 0.085(2) 0.062(2) 0.040(2) 0.011(2) 0.030(2) 0.018(2)
C22 0.078(2) 0.045(2) 0.071(2) 0.020(2) 0.050(2) 0.012(2)
C23 0.043(2) 0.051(2) 0.084(2) -0.018(2) 0.033(2) -0.0083(13)
C24 0.036(2) 0.064(2) 0.072(2) -0.021(2) 0.0082(14) 0.0019(13)
C25 0.058(2) 0.059(2) 0.047(2) -0.005(2) -0.0090(14) 0.0163(15)
C26 0.074(2) 0.064(2) 0.0325(15) 0.0021(15) 0.0010(14) 0.015(2)
C27 0.085(2) 0.048(2) 0.041(2) 0.0001(14) 0.0335(15) 0.009(2)
C28 0.078(2) 0.046(2) 0.058(2) 0.0033(15) 0.046(2) 0.0080(15)
C29 0.034(2) 0.064(2) 0.084(2) 0.000(2) 0.0230(15) 0.0057(13)
C30 0.036(2) 0.076(3) 0.081(2) -0.005(2) 0.0106(15) 0.0144(15)
C31 0.060(2) 0.076(2) 0.045(2) -0.004(2) -0.0128(14) 0.015(2)
C32 0.086(2) 0.070(2) 0.0266(14) -0.0066(15) 0.0004(14) 0.010(2)

loop_
_atom_site_label
_atom_site_type_symbol
_atom_site_fract_x
_atom_site_fract_y
_atom_site_fract_z
_atom_site_U_iso_or_equiv
_atom_site_thermal_displace_type
_atom_site_occupancy
_atom_site_calc_flag
_atom_site_refinement_flags
_atom_site_disorder_group
K1 K 0.664028(13) 0.89538(6) 0.60809(3) 0.0368(2) Uani 1 d . .
P1 P 0.64977(2) 1.21214(8) 0.69966(4) 0.0383(2) Uani 1 d . .
O21 O 0.68195(5) 0.7511(2) 0.74860(10) 0.0491(5) Uani 1 d . .
O22 O 0.61517(5) 0.7439(2) 0.65313(11) 0.0445(5) Uani 1 d . .
O23 O 0.60356(5) 0.7846(2) 0.50337(11) 0.0481(5) Uani 1 d . .
O24 O 0.65619(5) 0.9094(2) 0.45314(10) 0.0506(5) Uani 1 d . .
O25 O 0.72277(5) 0.8725(2) 0.54440(11) 0.0493(5) Uani 1 d . .
O26 O 0.73309(5) 0.8856(2) 0.69518(11) 0.0510(5) Uani 1 d . .
C1 C 0.57992(6) 1.2353(3) 0.60484(12) 0.0282(5) Uani 1 d . .
C2 C 0.55703(6) 1.2528(3) 0.53503(13) 0.0314(5) Uani 1 d . .
H2A H 0.53369(6) 1.2346(3) 0.52912(13) 0.038 Uiso 1 calc R .
C3 C 0.56673(6) 1.2950(3) 0.47428(13) 0.0306(5) Uani 1 d . .
C4 C 0.60092(5) 1.3263(3) 0.48554(12) 0.0292(5) Uani 1 d . .
H4A H 0.60796(5) 1.3585(3) 0.44541(12) 0.035 Uiso 1 calc R .
C5 C 0.62578(5) 1.3133(2) 0.55266(12) 0.0259(5) Uani 1 d . .
C6 C 0.61631(5) 1.2565(2) 0.61505(12) 0.0254(5) Uani 1 d . .
C7 C 0.56370(6) 1.1981(3) 0.66764(13) 0.0349(6) Uani 1 d . .
C8 C 0.57324(8) 1.0405(3) 0.6981(2) 0.0463(7) Uani 1 d . .
H8A H 0.56670(8) 0.9689(3) 0.6587(2) 0.070 Uiso 1 calc R .
H8B H 0.56129(8) 1.0184(3) 0.7340(2) 0.070 Uiso 1 calc R .
H8C H 0.59774(8) 1.0349(3) 0.7209(2) 0.070 Uiso 1 calc R .
C9 C 0.57348(8) 1.3163(3) 0.7277(2) 0.0501(7) Uani 1 d . .
H9A H 0.56710(8) 1.4138(3) 0.7065(2) 0.075 Uiso 1 calc R .
H9B H 0.59799(8) 1.3132(3) 0.7507(2) 0.075 Uiso 1 calc R .
H9C H 0.56154(8) 1.2968(3) 0.7638(2) 0.075 Uiso 1 calc R .
C10 C 0.52414(7) 1.1992(4) 0.6415(2) 0.0618(9) Uani 1 d . .
H10A H 0.51615(7) 1.1262(4) 0.6032(2) 0.093 Uiso 1 calc R .
H10B H 0.51617(7) 1.2970(4) 0.6230(2) 0.093 Uiso 1 calc R .
H10C H 0.51528(7) 1.1750(4) 0.6821(2) 0.093 Uiso 1 calc R .
C11 C 0.54070(6) 1.3136(3) 0.39814(14) 0.0417(7) Uani 1 d . .
C12 C 0.50348(11) 1.3071(8) 0.3999(3) 0.060(2) Uani 0.60 d P 1
H12A H 0.49985(11) 1.3805(8) 0.4341(3) 0.091 Uiso 0.60 calc PR 1
H12B H 0.49857(11) 1.2089(8) 0.4152(3) 0.091 Uiso 0.60 calc PR 1
H12C H 0.48840(11) 1.3278(8) 0.3517(3) 0.091 Uiso 0.60 calc PR 1
C13 C 0.54638(14) 1.4719(7) 0.3663(3) 0.060(2) Uani 0.60 d P 1
H13A H 0.54243(14) 1.5493(7) 0.3982(3) 0.090 Uiso 0.60 calc PR 1
H13B H 0.53050(14) 1.4839(7) 0.3181(3) 0.090 Uiso 0.60 calc PR 1
H13C H 0.56967(14) 1.4789(7) 0.3632(3) 0.090 Uiso 0.60 calc PR 1
C14 C 0.5474(2) 1.2022(9) 0.3459(3) 0.073(2) Uani 0.60 d P 1
H14A H 0.5711(2) 1.2087(9) 0.3458(3) 0.109 Uiso 0.60 calc PR 1
H14B H 0.5326(2) 1.2225(9) 0.2973(3) 0.109 Uiso 0.60 calc PR 1
H14C H 0.5428(2) 1.1031(9) 0.3607(3) 0.109 Uiso 0.60 calc PR 1
C12' C 0.5161(2) 1.1703(12) 0.3849(5) 0.074(3) Uani 0.40 d P 2
H12D H 0.5295(2) 1.0816(12) 0.3842(5) 0.111 Uiso 0.40 calc PR 2
H12E H 0.4986(2) 1.1801(12) 0.3386(5) 0.111 Uiso 0.40 calc PR 2
H12F H 0.5054(2) 1.1626(12) 0.4239(5) 0.111 Uiso 0.40 calc PR 2
C13' C 0.5196(3) 1.4416(15) 0.3984(6) 0.114(6) Uani 0.40 d P 2
H13D H 0.5102(3) 1.4355(15) 0.4394(6) 0.171 Uiso 0.40 calc PR 2
H13E H 0.5011(3) 1.4447(15) 0.3533(6) 0.171 Uiso 0.40 calc PR 2
H13F H 0.5334(3) 1.5309(15) 0.4026(6) 0.171 Uiso 0.40 calc PR 2
C14' C 0.5577(3) 1.3061(17) 0.3370(5) 0.086(4) Uani 0.40 d P 2
H14D H 0.5713(3) 1.2162(17) 0.3421(5) 0.128 Uiso 0.40 calc PR 2
H14E H 0.5724(3) 1.3920(17) 0.3398(5) 0.128 Uiso 0.40 calc PR 2
H14F H 0.5402(3) 1.3055(17) 0.2904(5) 0.128 Uiso 0.40 calc PR 2
C15 C 0.66245(5) 1.3697(3) 0.55475(13) 0.0306(5) Uani 1 d . .
C16 C 0.67409(6) 1.4945(3) 0.6114(2) 0.0430(7) Uani 1 d . .
H16A H 0.67408(6) 1.4580(3) 0.6590(2) 0.065 Uiso 1 calc R .
H16B H 0.65851(6) 1.5780(3) 0.5980(2) 0.065 Uiso 1 calc R .
H16C H 0.69701(6) 1.5260(3) 0.6128(2) 0.065 Uiso 1 calc R .
C17 C 0.66343(7) 1.4395(5) 0.4822(2) 0.0680(11) Uani 1 d . .
H17A H 0.64724(7) 1.5211(5) 0.4701(2) 0.102 Uiso 1 calc R .
H17B H 0.65736(7) 1.3652(5) 0.4440(2) 0.102 Uiso 1 calc R .
H17C H 0.68630(7) 1.4764(5) 0.4867(2) 0.102 Uiso 1 calc R .
C18 C 0.68869(6) 1.2427(3) 0.5692(2) 0.0447(7) Uani 1 d . .
H18A H 0.68924(6) 1.1941(3) 0.6147(2) 0.067 Uiso 1 calc R .
H18B H 0.71117(6) 1.2826(3) 0.5723(2) 0.067 Uiso 1 calc R .
H18C H 0.68224(6) 1.1714(3) 0.5297(2) 0.067 Uiso 1 calc R .
C21 C 0.65228(9) 0.7564(4) 0.7730(2) 0.0599(9) Uani 1 d . .
H21A H 0.64511(9) 0.8599(4) 0.7750(2) 0.072 Uiso 1 calc R .
H21B H 0.65740(9) 0.7145(4) 0.8222(2) 0.072 Uiso 1 calc R .
C22 C 0.62421(9) 0.6706(4) 0.7225(2) 0.0586(9) Uani 1 d . .
H22A H 0.63180(9) 0.5688(4) 0.7175(2) 0.070 Uiso 1 calc R .
H22B H 0.60435(9) 0.6661(4) 0.7416(2) 0.070 Uiso 1 calc R .
C23 C 0.58653(7) 0.6791(4) 0.6012(2) 0.0565(8) Uani 1 d . .
H23A H 0.56745(7) 0.6677(4) 0.6224(2) 0.068 Uiso 1 calc R .
H23B H 0.59260(7) 0.5807(4) 0.5868(2) 0.068 Uiso 1 calc R .
C24 C 0.57640(7) 0.7790(4) 0.5365(2) 0.0589(9) Uani 1 d . .
H24A H 0.55555(7) 0.7414(4) 0.5014(2) 0.071 Uiso 1 calc R .
H24B H 0.57171(7) 0.8790(4) 0.5515(2) 0.071 Uiso 1 calc R .
C25 C 0.59692(8) 0.8862(4) 0.4438(2) 0.0599(9) Uani 1 d . .
H25A H 0.59734(8) 0.9884(4) 0.4616(2) 0.072 Uiso 1 calc R .
H25B H 0.57425(8) 0.8669(4) 0.4100(2) 0.072 Uiso 1 calc R .
C26 C 0.62367(8) 0.8663(4) 0.4058(2) 0.0596(9) Uani 1 d . .
H26A H 0.62444(8) 0.7620(4) 0.3916(2) 0.071 Uiso 1 calc R .
H26B H 0.61816(8) 0.9271(4) 0.3615(2) 0.071 Uiso 1 calc R .
C27 C 0.68326(9) 0.8617(4) 0.4260(2) 0.0550(8) Uani 1 d . .
H27A H 0.67898(9) 0.8935(4) 0.3752(2) 0.066 Uiso 1 calc R .
H27B H 0.68478(9) 0.7531(4) 0.4276(2) 0.066 Uiso 1 calc R .
C28 C 0.71613(8) 0.9279(4) 0.4718(2) 0.0554(8) Uani 1 d . .
H28A H 0.73493(8) 0.9009(4) 0.4519(2) 0.067 Uiso 1 calc R .
H28B H 0.71431(8) 1.0364(4) 0.4718(2) 0.067 Uiso 1 calc R .
C29 C 0.75236(7) 0.9382(4) 0.5924(2) 0.0593(9) Uani 1 d . .
H29A H 0.74829(7) 1.0441(4) 0.5983(2) 0.071 Uiso 1 calc R .
H29B H 0.77176(7) 0.9286(4) 0.5721(2) 0.071 Uiso 1 calc R .
C30 C 0.76041(7) 0.8621(4) 0.6646(2) 0.0652(10) Uani 1 d . .
H30A H 0.76353(7) 0.7554(4) 0.6585(2) 0.078 Uiso 1 calc R .
H30B H 0.78168(7) 0.9021(4) 0.6972(2) 0.078 Uiso 1 calc R .
C31 C 0.73980(8) 0.8186(4) 0.7651(2) 0.0662(10) Uani 1 d . .
H31A H 0.75989(8) 0.8648(4) 0.7989(2) 0.079 Uiso 1 calc R .
H31B H 0.74449(8) 0.7124(4) 0.7618(2) 0.079 Uiso 1 calc R .
C32 C 0.70913(9) 0.8392(4) 0.7921(2) 0.0641(9) Uani 1 d . .
H32B H 0.71449(9) 0.8087(4) 0.8433(2) 0.077 Uiso 1 calc R .
H32A H 0.70241(9) 0.9441(4) 0.7887(2) 0.077 Uiso 1 calc R .

loop_
_atom_type_symbol
_atom_type_description
_atom_type_scat_dispersion_real
_atom_type_scat_dispersion_imag
_atom_type_scat_source
C C 0.0033 0.0016 'International Tables Vol C Tables 4.2.6.8 and 6.1.1.4'
H H 0.0000 0.0000 'International Tables Vol C Tables 4.2.6.8 and 6.1.1.4'
O O 0.0106 0.0060 'International Tables Vol C Tables 4.2.6.8 and 6.1.1.4'
P P 0.1023 0.0942 'International Tables Vol C Tables 4.2.6.8 and 6.1.1.4'
K K 0.2009 0.2494 'International Tables Vol C Tables 4.2.6.8 and 6.1.1.4'

loop_
_geom_angle_atom_site_label_1
_geom_angle_atom_site_label_2
_geom_angle_atom_site_label_3
_geom_angle
_geom_angle_site_symmetry_1
_geom_angle_site_symmetry_3
_geom_angle_publ_flag
O22 K1 O26 119.16(6) . . ?
O22 K1 O23 59.53(6) . . ?
O26 K1 O23 155.38(6) . . ?
O22 K1 O21 59.80(6) . . ?
O26 K1 O21 59.60(6) . . ?
O23 K1 O21 115.57(6) . . ?
O22 K1 O24 117.79(6) . . ?
O26 K1 O24 113.81(6) . . ?
O23 K1 O24 58.63(6) . . ?
O21 K1 O24 154.04(6) . . ?
O22 K1 O25 146.21(6) . . ?
O26 K1 O25 57.36(6) . . ?
O23 K1 O25 108.60(6) . . ?
O21 K1 O25 109.32(6) . . ?
O24 K1 O25 56.69(6) . . ?
O22 K1 P1 90.43(4) . . ?
O26 K1 P1 90.59(4) . . ?
O23 K1 P1 113.68(4) . . ?
O21 K1 P1 86.17(4) . . ?
O24 K1 P1 119.69(4) . . ?
O25 K1 P1 122.04(4) . . ?
C6 P1 K1 85.57(7) . . ?
C21 O21 C32 112.6(2) . . ?
C21 O21 K1 106.3(2) . . ?
C32 O21 K1 104.0(2) . . ?
C23 O22 C22 113.6(2) . . ?
C23 O22 K1 120.5(2) . . ?
C22 O22 K1 120.1(2) . . ?
C24 O23 C25 112.6(2) . . ?
C24 O23 K1 108.8(2) . . ?
C25 O23 K1 105.3(2) . . ?
C27 O24 C26 111.4(2) . . ?
C27 O24 K1 119.7(2) . . ?
C26 O24 K1 116.6(2) . . ?
C29 O25 C28 112.0(2) . . ?
C29 O25 K1 109.8(2) . . ?
C28 O25 K1 115.0(2) . . ?
C30 O26 C31 111.4(2) . . ?
C30 O26 K1 121.9(2) . . ?
C31 O26 K1 117.3(2) . . ?
C2 C1 C6 119.3(2) . . ?
C2 C1 C7 116.3(2) . . ?
C6 C1 C7 124.4(2) . . ?
C3 C2 C1 124.0(2) . . ?
C4 C3 C2 116.4(2) . . ?
C4 C3 C11 121.0(2) . . ?
C2 C3 C11 122.5(2) . . ?
C3 C4 C5 124.2(2) . . ?
C4 C5 C6 119.6(2) . . ?
C4 C5 C15 115.6(2) . . ?
C6 C5 C15 124.7(2) . . ?
C5 C6 C1 116.0(2) . . ?
C5 C6 P1 119.8(2) . . ?
C1 C6 P1 124.2(2) . . ?
C9 C7 C8 111.8(2) . . ?
C9 C7 C10 105.1(2) . . ?
C8 C7 C10 104.8(2) . . ?
C9 C7 C1 110.5(2) . . ?
C8 C7 C1 111.8(2) . . ?
C10 C7 C1 112.4(2) . . ?
C13' C11 C14' 116.2(9) . . ?
C14 C11 C12 111.2(4) . . ?
C13' C11 C3 109.4(4) . . ?
C14 C11 C3 110.5(3) . . ?
C14' C11 C3 112.3(4) . . ?
C12 C11 C3 113.1(3) . . ?
C14 C11 C13 105.6(5) . . ?
C12 C11 C13 107.3(4) . . ?
C3 C11 C13 108.8(3) . . ?
C13' C11 C12' 107.3(8) . . ?
C14' C11 C12' 104.1(7) . . ?
C3 C11 C12' 106.9(3) . . ?
C17 C15 C18 105.7(2) . . ?
C17 C15 C16 104.9(2) . . ?
C18 C15 C16 111.0(2) . . ?
C17 C15 C5 112.4(2) . . ?
C18 C15 C5 111.9(2) . . ?
C16 C15 C5 110.7(2) . . ?
O21 C21 C22 109.9(3) . . ?
O22 C22 C21 108.0(3) . . ?
O22 C23 C24 108.1(3) . . ?
O23 C24 C23 109.0(2) . . ?
O23 C25 C26 108.5(2) . . ?
O24 C26 C25 109.6(2) . . ?
O24 C27 C28 109.0(2) . . ?
O25 C28 C27 108.7(2) . . ?
O25 C29 C30 109.2(3) . . ?
O26 C30 C29 108.9(2) . . ?
O26 C31 C32 108.6(2) . . ?
O21 C32 C31 108.4(3) . . ?

loop_
_geom_bond_atom_site_label_1
_geom_bond_atom_site_label_2
_geom_bond_distance
_geom_bond_site_symmetry_2
_geom_bond_publ_flag
K1 O22 2.749(2) . ?
K1 O26 2.833(2) . ?
K1 O23 2.874(2) . ?
K1 O21 2.887(2) . ?
K1 O24 2.894(2) . ?
K1 O25 2.990(2) . ?
K1 P1 3.4822(9) . ?
P1 C6 1.838(2) . ?
O21 C21 1.417(4) . ?
O21 C32 1.422(4) . ?
O22 C23 1.424(3) . ?
O22 C22 1.434(4) . ?
O23 C24 1.426(4) . ?
O23 C25 1.427(4) . ?
O24 C27 1.415(4) . ?
O24 C26 1.429(4) . ?
O25 C29 1.419(4) . ?
O25 C28 1.427(4) . ?
O26 C30 1.414(4) . ?
O26 C31 1.421(4) . ?
C1 C2 1.403(3) . ?
C1 C6 1.452(3) . ?
C1 C7 1.566(3) . ?
C2 C3 1.385(3) . ?
C3 C4 1.378(3) . ?
C3 C11 1.547(3) . ?
C4 C5 1.395(3) . ?
C5 C6 1.450(3) . ?
C5 C15 1.569(3) . ?
C7 C9 1.533(4) . ?
C7 C8 1.541(4) . ?
C7 C10 1.546(4) . ?
C11 C13' 1.438(9) . ?
C11 C14 1.496(7) . ?
C11 C14' 1.522(12) . ?
C11 C12 1.529(6) . ?
C11 C13 1.593(6) . ?
C11 C12' 1.608(9) . ?
C15 C17 1.536(4) . ?
C15 C18 1.536(3) . ?
C15 C16 1.538(3) . ?
C21 C22 1.485(5) . ?
C23 C24 1.491(5) . ?
C25 C26 1.484(5) . ?
C27 C28 1.499(5) . ?
C29 C30 1.493(5) . ?
C31 C32 1.496(5) . ?
